data_4126011
loop_
_publ_author_name
'Schneider, Julia'
'Sindlinger, Christian P.'
'Eichele, Klaus'
'Schubert, Hartmut'
'Wesemann, Lars'

_publ_section_title
;
 Low-Valent Lead Hydride and Its Extreme Low-Field (1)H NMR Chemical
 Shift.
;
_journal_issue 19
_journal_name_full 'Journal of the American Chemical Society'
_journal_page_first 6542
_journal_page_last 6545
_journal_paper_doi 10.1021/jacs.7b01856
_journal_volume 139
_journal_year 2017
_chemical_formula_sum 'C43 H62 N2 Pb'
_chemical_formula_weight 814.13
_chemical_name_systematic
;
 ?
;
_space_group_crystal_system triclinic
_space_group_IT_number 2
_space_group_name_Hall '-P 1'
_space_group_name_H-M_alt 'P -1'
_symmetry_space_group_name_Hall '-P 1'
_symmetry_space_group_name_H-M 'P -1'
_atom_sites_solution_hydrogens mixed
_audit_creation_method SHELXL-2014
_cell_angle_alpha 75.9180(10)
_cell_angle_beta 77.4530(10)
_cell_angle_gamma 75.3800(10)
_cell_formula_units_Z 2
_cell_length_a 12.2209(3)
_cell_length_b 12.6206(3)
_cell_length_c 14.2456(4)
_cell_measurement_reflns_used 9239
_cell_measurement_temperature 100(2)
_cell_measurement_theta_max 27.88
_cell_measurement_theta_min 2.48
_cell_volume 2033.52(9)
_computing_cell_refinement 'APEX2 v2011.8-0 (Bruker AXS)'
_computing_data_collection 'Bruker APEX2'
_computing_data_reduction 'SAINT V7.68A (Bruker AXS, 2009)'
_computing_structure_refinement 'SHELXL-2014 (Sheldrick, 2014)'
_computing_structure_solution 'SHELXS-97 (Sheldrick, 2008)'
_diffrn_ambient_temperature 100(2)
_diffrn_detector_area_resol_mean 8.3333
_diffrn_measured_fraction_theta_full 0.998
_diffrn_measured_fraction_theta_max 0.991
_diffrn_measurement_device_type 'Bruker APEX-II CCD'
_diffrn_measurement_method '\f and \w scans'
_diffrn_radiation_type MoK\a
_diffrn_radiation_wavelength 0.71073
_diffrn_reflns_av_R_equivalents 0.0265
_diffrn_reflns_av_unetI/netI 0.0223
_diffrn_reflns_Laue_measured_fraction_full 0.998
_diffrn_reflns_Laue_measured_fraction_max 0.991
_diffrn_reflns_limit_h_max 15
_diffrn_reflns_limit_h_min -16
_diffrn_reflns_limit_k_max 16
_diffrn_reflns_limit_k_min -16
_diffrn_reflns_limit_l_max 18
_diffrn_reflns_limit_l_min -18
_diffrn_reflns_number 46452
_diffrn_reflns_point_group_measured_fraction_full 0.998
_diffrn_reflns_point_group_measured_fraction_max 0.991
_diffrn_reflns_theta_full 25.242
_diffrn_reflns_theta_max 27.899
_diffrn_reflns_theta_min 2.102
_diffrn_source_type 'fine-focus sealed tube'
_exptl_absorpt_coefficient_mu 4.177
_exptl_absorpt_correction_T_max 0.6044
_exptl_absorpt_correction_T_min 0.4560
_exptl_absorpt_correction_type numerical
_exptl_crystal_colour colourless
_exptl_crystal_density_diffrn 1.330
_exptl_crystal_description prism
_exptl_crystal_F_000 832
_exptl_crystal_size_max 0.223
_exptl_crystal_size_mid 0.140
_exptl_crystal_size_min 0.134
_refine_diff_density_max 0.690
_refine_diff_density_min -0.668
_refine_diff_density_rms 0.064
_refine_ls_extinction_method none
_refine_ls_goodness_of_fit_ref 1.105
_refine_ls_hydrogen_treatment mixed
_refine_ls_matrix_type full
_refine_ls_number_parameters 449
_refine_ls_number_reflns 9621
_refine_ls_number_restraints 2
_refine_ls_restrained_S_all 1.105
_refine_ls_R_factor_all 0.0247
_refine_ls_R_factor_gt 0.0213
_refine_ls_shift/su_max 0.002
_refine_ls_shift/su_mean 0.000
_refine_ls_structure_factor_coef Fsqd
_refine_ls_weighting_details 'w=1/[\s^2^(Fo^2^)+(0.0206P)^2^+0.9975P] where P=(Fo^2^+2Fc^2^)/3'
_refine_ls_weighting_scheme calc
_refine_ls_wR_factor_gt 0.0468
_refine_ls_wR_factor_ref 0.0476
_reflns_Friedel_coverage 0.000
_reflns_number_gt 8992
_reflns_number_total 9621
_reflns_threshold_expression 'I > 2\s(I)'
_cod_data_source_file ja7b01856_si_002.cif
_cod_data_source_block JS204_0m
_cod_depositor_comments 'Adding full bibliography for 4126011.cif.'
_cod_database_code 4126011
_shelx_space_group_comment
;
The symmetry employed for this shelxl refinement is uniquely defined
by the following loop, which should always be used as a source of
symmetry information in preference to the above space-group names.
They are only intended as comments.
;
_shelx_estimated_absorpt_t_min 0.456
_shelx_estimated_absorpt_t_max 0.604
_shelxl_version_number 2014-3

loop_
_space_group_symop_operation_xyz
'x, y, z'
'-x, -y, -z'

loop_
_atom_site_label
_atom_site_type_symbol
_atom_site_fract_x
_atom_site_fract_y
_atom_site_fract_z
_atom_site_U_iso_or_equiv
_atom_site_adp_type
_atom_site_occupancy
_atom_site_site_symmetry_order
_atom_site_calc_flag
_atom_site_refinement_flags_posn
_atom_site_refinement_flags_adp
_atom_site_refinement_flags_occupancy
_atom_site_disorder_assembly
_atom_site_disorder_group
N2 N 0.95046(17) 1.15702(15) 0.61633(13) 0.0269(4) Uani 1 1 d . . . . .
Pb1 Pb 0.91257(10) 0.88754(3) 0.65251(3) 0.01989(10) Uani 0.810(5) 1 d D . P A 1
H100 H 1.0585(18) 0.889(3) 0.671(2) 0.046(10) Uiso 0.810(5) 1 d D . P A 1
Pb2 Pb 0.9447(5) 0.89223(14) 0.6621(2) 0.0253(6) Uani 0.190(5) 1 d D . P A 2
H101 H 0.847(7) 0.866(9) 0.592(7) 0.01(3) Uiso 0.190(5) 1 d D . P A 2
N3 N 0.82256(15) 1.15053(14) 0.53804(13) 0.0250(4) Uani 1 1 d . . . . .
C1 C 0.83091(17) 0.87413(15) 0.81777(13) 0.0178(4) Uani 1 1 d . . . . .
C2 C 0.71765(18) 0.92912(16) 0.84732(14) 0.0200(4) Uani 1 1 d . . . . .
C3 C 0.66381(19) 0.90512(19) 0.94530(15) 0.0259(4) Uani 1 1 d . . . . .
H26 H 0.5877 0.9439 0.9642 0.031 Uiso 1 1 calc R U . . .
C4 C 0.7197(2) 0.8261(2) 1.01476(15) 0.0309(5) Uani 1 1 d . . . . .
H25 H 0.6828 0.8112 1.0811 0.037 Uiso 1 1 calc R U . . .
C5 C 0.8297(2) 0.76891(19) 0.98664(15) 0.0277(5) Uani 1 1 d . . . . .
H1 H 0.8678 0.7131 1.0337 0.033 Uiso 1 1 calc R U . . .
C6 C 0.88578(18) 0.79219(16) 0.88950(14) 0.0207(4) Uani 1 1 d . . . . .
C7 C 1.00391(19) 0.72277(16) 0.86653(14) 0.0212(4) Uani 1 1 d . . . . .
C8 C 0.9176(2) 0.57849(18) 0.82472(16) 0.0270(5) Uani 1 1 d . . . . .
H2 H 0.8461 0.6352 0.8397 0.032 Uiso 1 1 calc R U . . .
C9 C 0.9297(2) 0.5663(2) 0.71912(18) 0.0390(6) Uani 1 1 d . . . . .
H3 H 0.9383 0.6375 0.6748 0.059 Uiso 1 1 calc R U . . .
H5 H 0.8611 0.5453 0.7105 0.059 Uiso 1 1 calc R U . . .
H4 H 0.9973 0.5083 0.7040 0.059 Uiso 1 1 calc R U . . .
C10 C 0.9048(3) 0.4665(3) 0.8931(2) 0.0630(10) Uani 1 1 d . . . . .
H8 H 0.8333 0.4482 0.8879 0.094 Uiso 1 1 calc R U . . .
H7 H 0.9030 0.4719 0.9609 0.094 Uiso 1 1 calc R U . . .
H6 H 0.9699 0.4078 0.8742 0.094 Uiso 1 1 calc R U . . .
C11 C 1.1282(2) 0.55110(16) 0.82971(17) 0.0283(5) Uani 1 1 d . . . . .
H24 H 1.1379 0.4808 0.8123 0.034 Uiso 1 1 calc R U . . .
C12 C 1.2235(2) 0.58203(17) 0.84388(18) 0.0299(5) Uani 1 1 d . . . . .
C13 C 1.2074(2) 0.68704(16) 0.86666(16) 0.0264(5) Uani 1 1 d . . . . .
H16 H 1.2720 0.7110 0.8745 0.032 Uiso 1 1 calc R U . . .
C14 C 1.10036(19) 0.75745(16) 0.87820(15) 0.0228(4) Uani 1 1 d . . . . .
C15 C 1.08677(19) 0.86820(17) 0.90860(15) 0.0242(4) Uani 1 1 d . . . . .
H15 H 1.0141 0.9180 0.8892 0.029 Uiso 1 1 calc R U . . .
C16 C 1.1850(2) 0.92800(17) 0.85867(17) 0.0291(5) Uani 1 1 d . . . . .
H10 H 1.1646 1.0044 0.8706 0.044 Uiso 1 1 calc R U . . .
H11 H 1.1985 0.9303 0.7879 0.044 Uiso 1 1 calc R U . . .
H9 H 1.2547 0.8876 0.8856 0.044 Uiso 1 1 calc R U . . .
C17 C 1.0752(2) 0.85043(19) 1.02073(16) 0.0314(5) Uani 1 1 d . . . . .
H12 H 1.1413 0.7947 1.0427 0.047 Uiso 1 1 calc R U . . .
H14 H 1.0045 0.8240 1.0520 0.047 Uiso 1 1 calc R U . . .
H13 H 1.0724 0.9212 1.0390 0.047 Uiso 1 1 calc R U . . .
C18 C 1.3418(2) 0.50494(19) 0.8361(2) 0.0431(7) Uani 1 1 d . . . . .
H20 H 1.3317 0.4298 0.8327 0.052 Uiso 1 1 calc R U . . .
C19 C 1.3973(3) 0.4900(2) 0.9259(3) 0.0609(9) Uani 1 1 d . . . . .
H18 H 1.4717 0.4379 0.9191 0.091 Uiso 1 1 calc R U . . .
H19 H 1.3474 0.4602 0.9850 0.091 Uiso 1 1 calc R U . . .
H17 H 1.4084 0.5624 0.9314 0.091 Uiso 1 1 calc R U . . .
C20 C 1.4198(2) 0.5457(2) 0.7423(2) 0.0456(7) Uani 1 1 d . . . . .
H23 H 1.3884 0.5432 0.6854 0.068 Uiso 1 1 calc R U . . .
H21 H 1.4965 0.4974 0.7412 0.068 Uiso 1 1 calc R U . . .
H22 H 1.4247 0.6226 0.7400 0.068 Uiso 1 1 calc R U . . .
C21 C 0.64222(17) 1.00944(17) 0.77871(14) 0.0200(4) Uani 1 1 d . . . . .
C22 C 0.58232(18) 0.96719(18) 0.72678(14) 0.0237(4) Uani 1 1 d . . . . .
C23 C 0.49792(19) 1.0407(2) 0.67718(15) 0.0273(5) Uani 1 1 d . . . . .
H42 H 0.4571 1.0118 0.6430 0.033 Uiso 1 1 calc R U . . .
C24 C 0.47136(19) 1.1545(2) 0.67595(16) 0.0284(5) Uani 1 1 d . . . . .
C25 C 0.3747(2) 1.2319(2) 0.62544(18) 0.0368(6) Uani 1 1 d . . . . .
H27 H 0.3500 1.1879 0.5871 0.044 Uiso 1 1 calc R U . . .
C26 C 0.2709(2) 1.2696(3) 0.7009(2) 0.0539(8) Uani 1 1 d . . . . .
H28 H 0.2469 1.2038 0.7452 0.081 Uiso 1 1 calc R U . . .
H30 H 0.2077 1.3145 0.6669 0.081 Uiso 1 1 calc R U . . .
H29 H 0.2916 1.3145 0.7388 0.081 Uiso 1 1 calc R U . . .
C27 C 0.4119(3) 1.3322(2) 0.5532(2) 0.0468(7) Uani 1 1 d . . . . .
H33 H 0.4331 1.3792 0.5889 0.070 Uiso 1 1 calc R U . . .
H31 H 0.3485 1.3756 0.5188 0.070 Uiso 1 1 calc R U . . .
H32 H 0.4781 1.3061 0.5055 0.070 Uiso 1 1 calc R U . . .
C28 C 0.53458(18) 1.19544(18) 0.72430(15) 0.0250(4) Uani 1 1 d . . . . .
H34 H 0.5193 1.2735 0.7224 0.030 Uiso 1 1 calc R U . . .
C29 C 0.61977(17) 1.12511(17) 0.77542(14) 0.0213(4) Uani 1 1 d . . . . .
C30 C 0.68394(17) 1.17436(17) 0.82910(14) 0.0206(4) Uani 1 1 d . . . . .
H38 H 0.7563 1.1188 0.8415 0.025 Uiso 1 1 calc R U . . .
C31 C 0.6133(2) 1.1935(2) 0.92874(16) 0.0297(5) Uani 1 1 d . . . . .
H37 H 0.5376 1.2399 0.9193 0.045 Uiso 1 1 calc R U . . .
H35 H 0.6528 1.2313 0.9594 0.045 Uiso 1 1 calc R U . . .
H36 H 0.6044 1.1213 0.9713 0.045 Uiso 1 1 calc R U . . .
C32 C 0.71685(19) 1.28387(17) 0.76955(16) 0.0255(4) Uani 1 1 d . . . . .
H41 H 0.7515 1.2749 0.7024 0.038 Uiso 1 1 calc R U . . .
H40 H 0.7720 1.3027 0.8002 0.038 Uiso 1 1 calc R U . . .
H39 H 0.6481 1.3440 0.7681 0.038 Uiso 1 1 calc R U . . .
C33 C 0.6052(2) 0.84227(19) 0.72964(16) 0.0274(5) Uani 1 1 d . . . . .
H46 H 0.6840 0.8096 0.7457 0.033 Uiso 1 1 calc R U . . .
C34 C 0.5222(3) 0.7858(2) 0.8113(2) 0.0467(7) Uani 1 1 d . . . . .
H43 H 0.5298 0.7982 0.8746 0.070 Uiso 1 1 calc R U . . .
H44 H 0.5403 0.7054 0.8122 0.070 Uiso 1 1 calc R U . . .
H45 H 0.4434 0.8176 0.7993 0.070 Uiso 1 1 calc R U . . .
C35 C 0.6039(3) 0.8148(2) 0.63153(18) 0.0401(6) Uani 1 1 d . . . . .
H47 H 0.5262 0.8408 0.6156 0.060 Uiso 1 1 calc R U . . .
H49 H 0.6275 0.7338 0.6358 0.060 Uiso 1 1 calc R U . . .
H48 H 0.6570 0.8521 0.5801 0.060 Uiso 1 1 calc R U . . .
C36 C 0.88747(18) 1.08794(17) 0.60568(15) 0.0237(4) Uani 1 1 d . . . . .
C37 C 1.0310(3) 1.1278(2) 0.68456(19) 0.0434(6) Uani 1 1 d . . . . .
H50 H 1.0319 1.0512 0.7214 0.065 Uiso 1 1 calc R U . . .
H52 H 1.0076 1.1793 0.7303 0.065 Uiso 1 1 calc R U . . .
H51 H 1.1079 1.1331 0.6481 0.065 Uiso 1 1 calc R U . . .
C50 C 1.01880(19) 0.61901(16) 0.83992(14) 0.0232(4) Uani 1 1 d . . . . .
C38 C 0.9256(2) 1.26169(18) 0.55584(16) 0.0314(5) Uani 1 1 d . . . . .
C39 C 0.8450(2) 1.25790(17) 0.50670(16) 0.0301(5) Uani 1 1 d . . . . .
C40 C 0.7419(2) 1.1112(2) 0.50044(18) 0.0343(5) Uani 1 1 d . . . . .
H53 H 0.7630 1.1199 0.4290 0.051 Uiso 1 1 calc R U . . .
H55 H 0.6644 1.1549 0.5169 0.051 Uiso 1 1 calc R U . . .
H54 H 0.7441 1.0322 0.5300 0.051 Uiso 1 1 calc R U . . .
C41 C 0.7841(2) 1.3432(2) 0.4321(2) 0.0462(7) Uani 1 1 d . . . . .
H57 H 0.8107 1.4130 0.4204 0.069 Uiso 1 1 calc R U . . .
H56 H 0.7014 1.3565 0.4562 0.069 Uiso 1 1 calc R U . . .
H58 H 0.8003 1.3159 0.3707 0.069 Uiso 1 1 calc R U . . .
C42 C 0.9838(3) 1.3531(2) 0.5528(2) 0.0492(7) Uani 1 1 d . . . . .
H61 H 0.9518 1.4206 0.5080 0.074 Uiso 1 1 calc R U . . .
H60 H 1.0661 1.3301 0.5296 0.074 Uiso 1 1 calc R U . . .
H59 H 0.9718 1.3689 0.6188 0.074 Uiso 1 1 calc R U . . .

loop_
_atom_site_aniso_label
_atom_site_aniso_U_11
_atom_site_aniso_U_22
_atom_site_aniso_U_33
_atom_site_aniso_U_23
_atom_site_aniso_U_13
_atom_site_aniso_U_12
N2 0.0334(11) 0.0256(9) 0.0206(8) -0.0033(7) -0.0017(8) -0.0077(8)
Pb1 0.0206(2) 0.02035(6) 0.01597(7) -0.00390(4) 0.00128(9) -0.00269(9)
Pb2 0.0269(11) 0.0199(3) 0.0215(5) -0.0018(2) 0.0068(6) -0.0032(4)
N3 0.0207(10) 0.0253(8) 0.0223(9) 0.0007(7) -0.0003(7) -0.0008(7)
C1 0.0194(10) 0.0213(9) 0.0160(9) -0.0049(7) -0.0026(7) -0.0093(7)
C2 0.0200(11) 0.0266(9) 0.0179(9) -0.0079(7) -0.0017(8) -0.0108(8)
C3 0.0225(12) 0.0383(11) 0.0211(10) -0.0119(8) 0.0028(8) -0.0138(9)
C4 0.0354(14) 0.0473(13) 0.0147(9) -0.0063(9) 0.0011(9) -0.0218(11)
C5 0.0342(13) 0.0363(11) 0.0169(9) 0.0007(8) -0.0085(9) -0.0172(10)
C6 0.0240(11) 0.0241(9) 0.0178(9) -0.0031(7) -0.0047(8) -0.0119(8)
C7 0.0282(12) 0.0210(9) 0.0157(9) 0.0024(7) -0.0088(8) -0.0090(8)
C8 0.0328(13) 0.0254(10) 0.0292(11) -0.0041(8) -0.0129(9) -0.0122(9)
C9 0.0503(17) 0.0427(13) 0.0338(13) -0.0048(10) -0.0193(12) -0.0193(12)
C10 0.091(3) 0.070(2) 0.0469(16) 0.0287(15) -0.0428(17) -0.0641(19)
C11 0.0389(14) 0.0153(9) 0.0354(12) -0.0010(8) -0.0202(10) -0.0060(8)
C12 0.0328(13) 0.0188(9) 0.0417(13) -0.0006(9) -0.0231(10) -0.0027(9)
C13 0.0288(12) 0.0202(9) 0.0350(12) -0.0002(8) -0.0182(10) -0.0080(8)
C14 0.0293(12) 0.0203(9) 0.0213(9) 0.0010(7) -0.0104(8) -0.0095(8)
C15 0.0254(12) 0.0223(9) 0.0293(11) -0.0043(8) -0.0111(9) -0.0082(8)
C16 0.0297(13) 0.0219(10) 0.0397(12) -0.0050(9) -0.0094(10) -0.0108(9)
C17 0.0342(14) 0.0337(11) 0.0309(12) -0.0082(9) -0.0103(10) -0.0092(10)
C18 0.0408(16) 0.0193(10) 0.079(2) -0.0123(11) -0.0381(14) 0.0032(10)
C19 0.061(2) 0.0403(15) 0.088(2) -0.0032(15) -0.0549(19) 0.0055(14)
C20 0.0248(14) 0.0417(14) 0.079(2) -0.0291(14) -0.0254(13) 0.0090(11)
C21 0.0133(10) 0.0315(10) 0.0173(9) -0.0107(8) 0.0024(7) -0.0069(8)
C22 0.0195(11) 0.0366(11) 0.0185(9) -0.0140(8) 0.0023(8) -0.0085(9)
C23 0.0195(11) 0.0460(13) 0.0245(10) -0.0207(9) -0.0041(8) -0.0079(9)
C24 0.0186(11) 0.0451(13) 0.0255(11) -0.0199(9) -0.0052(9) -0.0002(9)
C25 0.0264(13) 0.0530(15) 0.0383(13) -0.0289(11) -0.0167(10) 0.0073(11)
C26 0.0247(14) 0.088(2) 0.0563(18) -0.0443(17) -0.0202(13) 0.0151(14)
C27 0.0484(18) 0.0474(15) 0.0508(16) -0.0230(13) -0.0315(14) 0.0111(12)
C28 0.0195(11) 0.0331(11) 0.0261(10) -0.0162(8) -0.0055(8) -0.0010(8)
C29 0.0160(10) 0.0324(10) 0.0187(9) -0.0120(8) -0.0007(8) -0.0060(8)
C30 0.0158(10) 0.0283(10) 0.0213(9) -0.0103(8) -0.0047(8) -0.0046(8)
C31 0.0264(12) 0.0468(13) 0.0250(11) -0.0187(9) -0.0002(9) -0.0162(10)
C32 0.0248(12) 0.0278(10) 0.0264(10) -0.0095(8) -0.0065(9) -0.0043(8)
C33 0.0263(12) 0.0371(12) 0.0251(10) -0.0155(9) -0.0002(9) -0.0123(9)
C34 0.0517(18) 0.0533(16) 0.0448(15) -0.0225(12) 0.0122(13) -0.0336(14)
C35 0.0518(17) 0.0423(13) 0.0350(13) -0.0225(11) -0.0095(12) -0.0097(12)
C36 0.0223(11) 0.0255(10) 0.0190(9) -0.0028(7) 0.0006(8) -0.0027(8)
C37 0.0576(18) 0.0440(14) 0.0355(13) -0.0022(11) -0.0181(12) -0.0197(13)
C50 0.0306(12) 0.0227(9) 0.0196(9) 0.0025(7) -0.0123(8) -0.0109(8)
C38 0.0419(15) 0.0224(10) 0.0251(11) -0.0040(8) 0.0039(10) -0.0069(9)
C39 0.0306(13) 0.0212(10) 0.0274(11) 0.0008(8) 0.0047(9) 0.0007(9)
C40 0.0213(12) 0.0436(13) 0.0322(12) 0.0037(10) -0.0068(10) -0.0053(10)
C41 0.0394(16) 0.0342(13) 0.0466(15) 0.0121(11) -0.0046(12) 0.0038(11)
C42 0.078(2) 0.0336(13) 0.0401(14) -0.0061(11) -0.0040(14) -0.0253(14)

loop_
_atom_type_symbol
_atom_type_description
_atom_type_scat_dispersion_real
_atom_type_scat_dispersion_imag
_atom_type_scat_source
C C 0.0033 0.0016 'International Tables Vol C Tables 4.2.6.8 and 6.1.1.4'
H H 0.0000 0.0000 'International Tables Vol C Tables 4.2.6.8 and 6.1.1.4'
N N 0.0061 0.0033 'International Tables Vol C Tables 4.2.6.8 and 6.1.1.4'
Pb Pb -3.3944 10.1111 'International Tables Vol C Tables 4.2.6.8 and 6.1.1.4'

loop_
_geom_angle_atom_site_label_1
_geom_angle_atom_site_label_2
_geom_angle_atom_site_label_3
_geom_angle
C36 N2 C38 111.44(19)
C36 N2 C37 124.63(18)
C38 N2 C37 123.9(2)
C1 Pb1 C36 98.72(7)
C1 Pb1 H100 95.1(10)
C36 Pb1 H100 85.5(10)
C1 Pb2 C36 99.51(9)
C1 Pb2 H101 99(3)
C36 Pb2 H101 91(3)
C36 N3 C39 111.18(19)
C36 N3 C40 124.80(18)
C39 N3 C40 124.00(19)
C2 C1 C6 117.45(17)
C2 C1 Pb1 121.63(14)
C6 C1 Pb1 119.65(14)
C2 C1 Pb2 129.48(18)
C6 C1 Pb2 113.02(18)
C3 C2 C1 120.56(19)
C3 C2 C21 114.78(18)
C1 C2 C21 124.51(17)
C4 C3 C2 121.1(2)
C4 C3 H26 119.5
C2 C3 H26 119.5
C5 C4 C3 119.22(19)
C5 C4 H25 120.4
C3 C4 H25 120.4
C4 C5 C6 120.8(2)
C4 C5 H1 119.6
C6 C5 H1 119.6
C5 C6 C1 120.9(2)
C5 C6 C7 116.23(18)
C1 C6 C7 122.88(17)
C50 C7 C14 119.4(2)
C50 C7 C6 120.39(18)
C14 C7 C6 120.05(18)
C9 C8 C50 111.33(19)
C9 C8 C10 108.9(2)
C50 C8 C10 111.76(19)
C9 C8 H2 108.2
C50 C8 H2 108.2
C10 C8 H2 108.2
C8 C9 H3 109.5
C8 C9 H5 109.5
H3 C9 H5 109.5
C8 C9 H4 109.5
H3 C9 H4 109.5
H5 C9 H4 109.5
C8 C10 H8 109.5
C8 C10 H7 109.5
H8 C10 H7 109.5
C8 C10 H6 109.5
H8 C10 H6 109.5
H7 C10 H6 109.5
C12 C11 C50 122.57(19)
C12 C11 H24 118.7
C50 C11 H24 118.7
C11 C12 C13 117.5(2)
C11 C12 C18 121.9(2)
C13 C12 C18 120.6(2)
C14 C13 C12 122.2(2)
C14 C13 H16 118.9
C12 C13 H16 118.9
C13 C14 C7 119.35(19)
C13 C14 C15 119.94(18)
C7 C14 C15 120.62(19)
C14 C15 C16 113.16(18)
C14 C15 C17 110.25(16)
C16 C15 C17 109.87(18)
C14 C15 H15 107.8
C16 C15 H15 107.8
C17 C15 H15 107.8
C15 C16 H10 109.5
C15 C16 H11 109.5
H10 C16 H11 109.5
C15 C16 H9 109.5
H10 C16 H9 109.5
H11 C16 H9 109.5
C15 C17 H12 109.5
C15 C17 H14 109.5
H12 C17 H14 109.5
C15 C17 H13 109.5
H12 C17 H13 109.5
H14 C17 H13 109.5
C20 C18 C12 111.2(2)
C20 C18 C19 110.9(2)
C12 C18 C19 112.1(2)
C20 C18 H20 107.5
C12 C18 H20 107.5
C19 C18 H20 107.5
C18 C19 H18 109.5
C18 C19 H19 109.5
H18 C19 H19 109.5
C18 C19 H17 109.5
H18 C19 H17 109.5
H19 C19 H17 109.5
C18 C20 H23 109.5
C18 C20 H21 109.5
H23 C20 H21 109.5
C18 C20 H22 109.5
H23 C20 H22 109.5
H21 C20 H22 109.5
C29 C21 C22 119.61(19)
C29 C21 C2 120.57(18)
C22 C21 C2 119.34(18)
C23 C22 C21 119.0(2)
C23 C22 C33 120.48(19)
C21 C22 C33 120.40(19)
C24 C23 C22 122.3(2)
C24 C23 H42 118.8
C22 C23 H42 118.8
C23 C24 C28 117.9(2)
C23 C24 C25 121.1(2)
C28 C24 C25 121.0(2)
C24 C25 C27 112.8(2)
C24 C25 C26 110.9(2)
C27 C25 C26 110.8(2)
C24 C25 H27 107.3
C27 C25 H27 107.3
C26 C25 H27 107.3
C25 C26 H28 109.5
C25 C26 H30 109.5
H28 C26 H30 109.5
C25 C26 H29 109.5
H28 C26 H29 109.5
H30 C26 H29 109.5
C25 C27 H33 109.5
C25 C27 H31 109.5
H33 C27 H31 109.5
C25 C27 H32 109.5
H33 C27 H32 109.5
H31 C27 H32 109.5
C24 C28 C29 122.0(2)
C24 C28 H34 119.0
C29 C28 H34 119.0
C28 C29 C21 119.11(19)
C28 C29 C30 119.59(18)
C21 C29 C30 121.27(18)
C29 C30 C31 110.77(17)
C29 C30 C32 113.00(17)
C31 C30 C32 109.49(17)
C29 C30 H38 107.8
C31 C30 H38 107.8
C32 C30 H38 107.8
C30 C31 H37 109.5
C30 C31 H35 109.5
H37 C31 H35 109.5
C30 C31 H36 109.5
H37 C31 H36 109.5
H35 C31 H36 109.5
C30 C32 H41 109.5
C30 C32 H40 109.5
H41 C32 H40 109.5
C30 C32 H39 109.5
H41 C32 H39 109.5
H40 C32 H39 109.5
C22 C33 C35 113.24(19)
C22 C33 C34 111.42(19)
C35 C33 C34 110.7(2)
C22 C33 H46 107.1
C35 C33 H46 107.1
C34 C33 H46 107.1
C33 C34 H43 109.5
C33 C34 H44 109.5
H43 C34 H44 109.5
C33 C34 H45 109.5
H43 C34 H45 109.5
H44 C34 H45 109.5
C33 C35 H47 109.5
C33 C35 H49 109.5
H47 C35 H49 109.5
C33 C35 H48 109.5
H47 C35 H48 109.5
H49 C35 H48 109.5
N3 C36 N2 104.30(17)
N3 C36 Pb2 133.2(2)
N2 C36 Pb2 119.5(2)
N3 C36 Pb1 122.99(15)
N2 C36 Pb1 130.60(15)
N2 C37 H50 109.5
N2 C37 H52 109.5
H50 C37 H52 109.5
N2 C37 H51 109.5
H50 C37 H51 109.5
H52 C37 H51 109.5
C11 C50 C7 118.92(19)
C11 C50 C8 119.59(18)
C7 C50 C8 121.5(2)
C39 C38 N2 106.51(19)
C39 C38 C42 131.2(2)
N2 C38 C42 122.3(2)
C38 C39 N3 106.56(19)
C38 C39 C41 131.9(2)
N3 C39 C41 121.5(2)
N3 C40 H53 109.5
N3 C40 H55 109.5
H53 C40 H55 109.5
N3 C40 H54 109.5
H53 C40 H54 109.5
H55 C40 H54 109.5
C39 C41 H57 109.5
C39 C41 H56 109.5
H57 C41 H56 109.5
C39 C41 H58 109.5
H57 C41 H58 109.5
H56 C41 H58 109.5
C38 C42 H61 109.5
C38 C42 H60 109.5
H61 C42 H60 109.5
C38 C42 H59 109.5
H61 C42 H59 109.5
H60 C42 H59 109.5

loop_
_geom_bond_atom_site_label_1
_geom_bond_atom_site_label_2
_geom_bond_distance
N2 C36 1.353(3)
N2 C38 1.392(3)
N2 C37 1.452(3)
Pb1 C1 2.3319(19)
Pb1 C36 2.411(2)
Pb1 H100 1.866(18)
Pb2 C1 2.340(2)
Pb2 C36 2.375(3)
Pb2 H101 1.85(2)
N3 C36 1.352(3)
N3 C39 1.397(3)
N3 C40 1.452(3)
C1 C2 1.407(3)
C1 C6 1.413(3)
C2 C3 1.403(3)
C2 C21 1.507(3)
C3 C4 1.382(3)
C3 H26 0.9500
C4 C5 1.380(3)
C4 H25 0.9500
C5 C6 1.401(3)
C5 H1 0.9500
C6 C7 1.502(3)
C7 C50 1.408(3)
C7 C14 1.410(3)
C8 C9 1.521(3)
C8 C50 1.525(3)
C8 C10 1.532(3)
C8 H2 1.0000
C9 H3 0.9800
C9 H5 0.9800
C9 H4 0.9800
C10 H8 0.9800
C10 H7 0.9800
C10 H6 0.9800
C11 C12 1.386(3)
C11 C50 1.393(3)
C11 H24 0.9500
C12 C13 1.397(3)
C12 C18 1.524(3)
C13 C14 1.386(3)
C13 H16 0.9500
C14 C15 1.521(3)
C15 C16 1.530(3)
C15 C17 1.538(3)
C15 H15 1.0000
C16 H10 0.9800
C16 H11 0.9800
C16 H9 0.9800
C17 H12 0.9800
C17 H14 0.9800
C17 H13 0.9800
C18 C20 1.522(4)
C18 C19 1.526(4)
C18 H20 1.0000
C19 H18 0.9800
C19 H19 0.9800
C19 H17 0.9800
C20 H23 0.9800
C20 H21 0.9800
C20 H22 0.9800
C21 C29 1.407(3)
C21 C22 1.411(3)
C22 C23 1.392(3)
C22 C33 1.522(3)
C23 C24 1.388(3)
C23 H42 0.9500
C24 C28 1.394(3)
C24 C25 1.521(3)
C25 C27 1.524(4)
C25 C26 1.530(4)
C25 H27 1.0000
C26 H28 0.9800
C26 H30 0.9800
C26 H29 0.9800
C27 H33 0.9800
C27 H31 0.9800
C27 H32 0.9800
C28 C29 1.397(3)
C28 H34 0.9500
C29 C30 1.524(3)
C30 C31 1.532(3)
C30 C32 1.534(3)
C30 H38 1.0000
C31 H37 0.9800
C31 H35 0.9800
C31 H36 0.9800
C32 H41 0.9800
C32 H40 0.9800
C32 H39 0.9800
C33 C35 1.524(3)
C33 C34 1.529(3)
C33 H46 1.0000
C34 H43 0.9800
C34 H44 0.9800
C34 H45 0.9800
C35 H47 0.9800
C35 H49 0.9800
C35 H48 0.9800
C37 H50 0.9800
C37 H52 0.9800
C37 H51 0.9800
C38 C39 1.342(4)
C38 C42 1.489(3)
C39 C41 1.491(3)
C40 H53 0.9800
C40 H55 0.9800
C40 H54 0.9800
C41 H57 0.9800
C41 H56 0.9800
C41 H58 0.9800
C42 H61 0.9800
C42 H60 0.9800
C42 H59 0.9800

loop_
_geom_torsion_atom_site_label_1
_geom_torsion_atom_site_label_2
_geom_torsion_atom_site_label_3
_geom_torsion_atom_site_label_4
_geom_torsion
C6 C1 C2 C3 2.0(3)
Pb1 C1 C2 C3 169.13(15)
Pb2 C1 C2 C3 179.3(2)
C6 C1 C2 C21 -173.22(18)
Pb1 C1 C2 C21 -6.1(3)
Pb2 C1 C2 C21 4.1(3)
C1 C2 C3 C4 -1.0(3)
C21 C2 C3 C4 174.73(19)
C2 C3 C4 C5 -0.9(3)
C3 C4 C5 C6 1.6(3)
C4 C5 C6 C1 -0.5(3)
C4 C5 C6 C7 -178.36(19)
C2 C1 C6 C5 -1.3(3)
Pb1 C1 C6 C5 -168.70(15)
Pb2 C1 C6 C5 -179.1(2)
C2 C1 C6 C7 176.41(17)
Pb1 C1 C6 C7 9.1(2)
Pb2 C1 C6 C7 -1.3(3)
C5 C6 C7 C50 86.7(2)
C1 C6 C7 C50 -91.1(2)
C5 C6 C7 C14 -88.8(2)
C1 C6 C7 C14 93.4(2)
C50 C11 C12 C13 -1.7(3)
C50 C11 C12 C18 177.7(2)
C11 C12 C13 C14 2.1(3)
C18 C12 C13 C14 -177.3(2)
C12 C13 C14 C7 -0.1(3)
C12 C13 C14 C15 176.6(2)
C50 C7 C14 C13 -2.3(3)
C6 C7 C14 C13 173.30(18)
C50 C7 C14 C15 -178.96(17)
C6 C7 C14 C15 -3.4(3)
C13 C14 C15 C16 40.1(3)
C7 C14 C15 C16 -143.21(19)
C13 C14 C15 C17 -83.4(2)
C7 C14 C15 C17 93.3(2)
C11 C12 C18 C20 106.9(3)
C13 C12 C18 C20 -73.7(3)
C11 C12 C18 C19 -128.3(3)
C13 C12 C18 C19 51.1(3)
C3 C2 C21 C29 79.0(2)
C1 C2 C21 C29 -105.5(2)
C3 C2 C21 C22 -93.0(2)
C1 C2 C21 C22 82.5(2)
C29 C21 C22 C23 -3.1(3)
C2 C21 C22 C23 168.88(18)
C29 C21 C22 C33 -179.84(18)
C2 C21 C22 C33 -7.8(3)
C21 C22 C23 C24 0.8(3)
C33 C22 C23 C24 177.5(2)
C22 C23 C24 C28 1.8(3)
C22 C23 C24 C25 -176.9(2)
C23 C24 C25 C27 -128.2(2)
C28 C24 C25 C27 53.1(3)
C23 C24 C25 C26 106.7(3)
C28 C24 C25 C26 -71.9(3)
C23 C24 C28 C29 -2.0(3)
C25 C24 C28 C29 176.6(2)
C24 C28 C29 C21 -0.3(3)
C24 C28 C29 C30 -178.42(19)
C22 C21 C29 C28 2.9(3)
C2 C21 C29 C28 -169.01(18)
C22 C21 C29 C30 -179.00(18)
C2 C21 C29 C30 9.1(3)
C28 C29 C30 C31 80.9(2)
C21 C29 C30 C31 -97.2(2)
C28 C29 C30 C32 -42.4(3)
C21 C29 C30 C32 139.51(19)
C23 C22 C33 C35 41.7(3)
C21 C22 C33 C35 -141.6(2)
C23 C22 C33 C34 -83.8(3)
C21 C22 C33 C34 92.9(3)
C39 N3 C36 N2 0.0(2)
C40 N3 C36 N2 178.52(19)
C39 N3 C36 Pb2 -159.45(19)
C40 N3 C36 Pb2 19.0(3)
C39 N3 C36 Pb1 -165.00(14)
C40 N3 C36 Pb1 13.5(3)
C38 N2 C36 N3 -0.2(2)
C37 N2 C36 N3 177.8(2)
C38 N2 C36 Pb2 162.78(15)
C37 N2 C36 Pb2 -19.3(3)
C38 N2 C36 Pb1 163.27(15)
C37 N2 C36 Pb1 -18.8(3)
C12 C11 C50 C7 -0.6(3)
C12 C11 C50 C8 -179.0(2)
C14 C7 C50 C11 2.6(3)
C6 C7 C50 C11 -172.95(18)
C14 C7 C50 C8 -178.98(18)
C6 C7 C50 C8 5.5(3)
C9 C8 C50 C11 -65.1(3)
C10 C8 C50 C11 56.9(3)
C9 C8 C50 C7 116.4(2)
C10 C8 C50 C7 -121.5(3)
C36 N2 C38 C39 0.2(3)
C37 N2 C38 C39 -177.7(2)
C36 N2 C38 C42 -179.5(2)
C37 N2 C38 C42 2.6(4)
N2 C38 C39 N3 -0.2(2)
C42 C38 C39 N3 179.5(2)
N2 C38 C39 C41 179.9(2)
C42 C38 C39 C41 -0.5(5)
C36 N3 C39 C38 0.1(2)
C40 N3 C39 C38 -178.4(2)
C36 N3 C39 C41 -179.9(2)
C40 N3 C39 C41 1.6(3)
